data_2010179
loop_
_publ_author_name
'Suh, I-H.'
'Lim, S-S.'
'Lee, J-H.'
'Ryu, B-Y'
'Kim, M-J.'
'Yoon, C.S.'
'Hong, H-K.'
'Lee, K.S.'

_publ_section_title
;
 4-Methoxy-3-methyl-4'-nitrostilbene, C~16~H~15~NO~3~
;
_journal_issue 11
_journal_name_full 'Acta Crystallographica Section C'
_journal_page_first 1768
_journal_page_last 1770
_journal_paper_doi 10.1107/S0108270194000533
_journal_volume 50
_journal_year 1994
_chemical_formula_sum 'C16 H15 N O3'
_chemical_formula_weight 269.3
_symmetry_cell_setting orthorhombic
_symmetry_space_group_name_Hall 'A 2 -2ab'
_symmetry_space_group_name_H-M 'A b a 2'
_atom_type_scat_source 'SHELX76 (Sheldrick, 1976)'
_cell_angle_alpha 90.
_cell_angle_beta 90.
_cell_angle_gamma 90.
_cell_formula_units_Z 8
_cell_length_a 15.750(3)
_cell_length_b 13.470(2)
_cell_length_c 13.356(2)
_cell_measurement_reflns_used 25
_cell_measurement_temperature 291
_cell_measurement_theta_max 14.13
_cell_measurement_theta_min 10.09
_cell_volume 2833.5(8)
_diffrn_measurement_device 'Enraf-Nonius CAD-4'
_diffrn_measurement_method \w-2\q
_diffrn_radiation_type MoK\a
_diffrn_radiation_wavelength 0.71069
_diffrn_reflns_limit_h_max 18
_diffrn_reflns_limit_h_min 0
_diffrn_reflns_limit_k_max 15
_diffrn_reflns_limit_k_min 0
_diffrn_reflns_limit_l_max 15
_diffrn_reflns_limit_l_min 0
_diffrn_reflns_number 1258
_diffrn_reflns_theta_max 25
_diffrn_standards_decay_% 1.35
_diffrn_standards_interval_time 100
_diffrn_standards_number 3
_exptl_absorpt_coefficient_mu 0.082
_exptl_absorpt_correction_type none
_exptl_crystal_colour yellow
_exptl_crystal_density_diffrn 1.262
_exptl_crystal_description plate
_exptl_crystal_size_max 0.46
_exptl_crystal_size_mid 0.33
_exptl_crystal_size_min 0.30
_refine_diff_density_max 0.13
_refine_diff_density_min -0.16
_refine_ls_goodness_of_fit_obs 1.067
_refine_ls_hydrogen_treatment refxyz
_refine_ls_number_parameters 240
_refine_ls_number_reflns 728
_refine_ls_R_factor_obs 0.0414
_refine_ls_shift/esd_max 0.008
_refine_ls_structure_factor_coef F
_refine_ls_weighting_details 'w = 1/[\s^2^(F)+0.000824F^2^]'
_refine_ls_weighting_scheme calc
_refine_ls_wR_factor_obs 0.0415
_reflns_number_observed 728
_reflns_number_total 1221
_reflns_observed_criterion F>=3\s(F)
_cod_data_source_file hl1045.cif
_cod_data_source_block hl1045_structure_1_of_1
_cod_depositor_comments
;
The following automatic conversions were performed:

'_refine_ls_weighting_scheme' value '1/[\s^2^(F)+0.000824F^2^]' was
changed to 'calc'. New tag '_refine_ls_weighting_details' was
created. The value of the new tag was set to 'w =
1/[\s^2^(F)+0.000824F^2^]'.

Automatic conversion script
Id: cif_fix_values 3143 2015-03-26 13:38:13Z robertas 
;
_cod_original_cell_volume 2833(2)
_cod_original_formula_sum 'C16 H15 N1 O3'
_cod_database_code 2010179

loop_
_atom_site_label
_atom_site_fract_x
_atom_site_fract_y
_atom_site_fract_z
_atom_site_U_iso_or_equiv
O(1) .4588(4) -.1941(4) -.6357(6) .091
O(2) .5353(5) -.2812(5) -.5342(6) .106
O(3) .2689(3) .2193(3) .2064 .064
N .4838(4) -.2151(6) -.5524(6) .069
C(1) .4535(4) -.1569(5) -.4663(8) .055
C(2) .4717(4) -.1872(5) -.3703(8) .055
C(3) .4435(4) -.1324(4) -.2911(6) .051
C(4) .3973(4) -.0459(4) -.3058(7) .047
C(5) .3785(6) -.0185(6) -.4061(7) .063
C(6) .4064(5) -.0738(6) -.4844(7) .060
C(7) .3664(5) .0159(6) -.2235(7) .056
C(8) .3787(5) .0006(6) -.1274(7) .060
C(9) .3469(4) .0616(5) -.0431(7) .058
C(10) .3711(5) .0370(6) .0529(7) .057
C(11) .3472(4) .0899(5) .1358(6) .053
C(12) .2928(4) .1712(5) .1223(6) .050
C(13) .2665(4) .1974(5) .0258(7) .056
C(14) .2938(5) .1410(5) -.0549(7) .059
C(15) .3772(7) .0612(8) .2395(7) .073
C(16) .2126(6) .3005(7) .1968(9) .078
H(2) .498(3) -.249(4) -.368(4) 0.025
H(3) .460(4) -.156(5) -.215(5) 0.073
H(5) .338(5) .032(5) -.422(5) 0.085
H(6) .396(3) -.054(3) -.545(4) 0.020
H(7) .343(4) .081(5) -.243(4) 0.053
H(8) .416(4) -.058(4) -.112(4) 0.054
H(10) .407(4) -.019(5) .060(5) 0.073
H(13) .217(4) .250(5) .018(5) 0.077
H(14) .269(4) .159(4) -.116(4) 0.045
H(15a) .330(5) .048(6) .278(6) 0.086
H(15b) .402(6) -.018(8) .241(7) 0.143
H(15c) .406(5) .111(5) .271(5) 0.075
H(16a) .158(4) .284(5) .158(6) 0.077
H(16b) .233(3) .350(4) .146(4) 0.040
H(16c) .207(4) .321(4) .259(5) 0.045

loop_
_geom_angle_atom_site_label_1
_geom_angle_atom_site_label_2
_geom_angle_atom_site_label_3
_geom_angle
_geom_angle_publ_flag
C(12) O(3) C(16) 118.0(7) yes
O(1) N C(1) 119.2(7) yes
N C(1) C(2) 120.2(7) yes
C(2) C(1) C(6) 121.5(7) yes
C(2) C(3) C(4) 121.0(7) yes
C(3) C(4) C(7) 123.1(6) yes
C(4) C(5) C(6) 121.1(7) yes
C(4) C(7) C(8) 126.5(7) yes
C(8) C(9) C(10) 118.7(6) yes
C(10) C(9) C(14) 117.7(8) yes
C(10) C(11) C(12) 118.0(6) yes
C(12) C(11) C(15) 120.5(7) yes
O(3) C(12) C(13) 124.2(6) yes
C(12) C(13) C(14) 119.1(7) yes
O(1) N O(2) 124.3(7) yes
O(2) N C(1) 116.5(8) yes
N C(1) C(6) 118.4(7) yes
C(3) C(2) C(1) 119.6(7) yes
C(3) C(4) C(5) 117.5(6) yes
C(5) C(4) C(7) 119.4(6) yes
C(1) C(6) C(5) 119.3(7) yes
C(7) C(8) C(9) 127.2(7) yes
C(8) C(9) C(14) 123.6(7) yes
C(9) C(10) C(11) 123.5(7) yes
C(10) C(11) C(15) 121.4(7) yes
O(3) C(12) C(11) 116.0(6) yes
C(11) C(12) C(13) 119.8(6) yes
C(9) C(14) C(13) 121.9(7) yes
H(2) C(2) C(1) 113(3) no
H(3) C(3) C(2) 119(3) no
H(5) C(5) C(4) 122(5) no
H(6) C(6) C(1) 122(3) no
H(7) C(7) C(4) 116(3) no
H(8) C(8) C(7) 114(3) no
H(10) C(10) C(9) 117(4) no
H(13) C(13) C(12) 118(4) no
H(14) C(14) C(9) 124(3) no
H(15a) C(15) C(11) 108(5) no
H(15b) C(15) H(15a) 95(7) no
H(15c) C(15) H(15a) 107(7) no
H(16a) C(16) O(3) 114(4) no
H(16c) C(16) P(3) 103(4) no
H(16c) C(16) C(11) 103(4) no
H(16c) C(16) C(16b) 117(5) no
H(2) C(2) C(3) 127(4) no
H(3) C(3) C(4) 120(3) no
H(5) C(5) C(6) 116(5) no
H(6) C(6) C(5) 119(3) no
H(7) C(7) C(8) 117(3) no
H(8) C(8) C(9) 119(3) no
H(10) C(10) C(11) 120(4) no
H(13) C(13) C(14) 121(4) no
H(14) C(14) C(13) 114(3) no
H(15b) C(15) C(11) 111(5) no
H(15c) C(15) C(11) 113(4) no
H(15c) C(15) H(15b) 120(6) no
H(16b) C(16) O(3) 112(3) no
H(16b) C(16) H(16a) 94(5) no
H(16c) C(16) H(16a) 117(6) no

loop_
_geom_bond_atom_site_label_1
_geom_bond_atom_site_label_2
_geom_bond_distance
_geom_bond_publ_flag
O(1) N 1.213(8) yes
O(3) C(12) 1.351(7) yes
N C(1) 1.471(9) yes
C(1) C(6) 1.365(10) yes
C(3) C(4) 1.389(8) yes
C(4) C(7) 1.463(9) yes
C(7) C(8) 1.315(8) yes
C(9) C(10) 1.378(9) yes
C(10) C(11) 1.370(9) yes
C(11) C(15) 1.513(10) yes
C(13) C(14) 1.387(9) yes
O(2) N 1.228(7) yes
O(3) C(16) 1.413(9) yes
C(1) C(2) 1.376(10) yes
C(2) C(3) 1.365(9) yes
C(4) C(5) 1.420(10) yes
C(5) C(6) 1.357(10) yes
C(8) C(9) 1.481(10) yes
C(9) C(14) 1.367(9) yes
C(11) C(12) 1.402(8) yes
C(12) C(13) 1.399(9) yes
C(2) H(2) 0.93(5) no
C(5) H(5) 0.95(7) no
C(7) H(7) 0.99(6) no
C(10) H(10) 0.94(7) no
C(14) H(14) 0.94(6) no
C(15) H(15b) 1.13(10) no
C(16) H(16a) 1.03(7) no
C(16) H(16c) 0.88(6) no
C(3) H(3) 1.10(6) no
C(6) H(6) 0.87(5) no
C(8) H(8) 1.01(6) no
C(13) H(13) 1.05(6) no
C(15) H(15a) 0.92(8) no
C(15) H(15c) 0.91(7) no
C(16) H(16b) 1.01(5) no

loop_
_geom_torsion_atom_site_label_1
_geom_torsion_atom_site_label_2
_geom_torsion_atom_site_label_3
_geom_torsion_atom_site_label_4
_geom_torsion
_geom_torsion_publ_flag
O(3) C(12) C(11) C(10) 178.1(10) yes
O(3) C(12) C(13) C(14) -178.6(11) yes
O(2) N C(1) C(6) 170.4(11) yes
O(1) N C(1) C(6) -7.8(8) yes
N C(1) C(6) C(5) -179.4(12) yes
C(3) C(4) C(7) C(8) 1.5(8) yes
C(5) C(4) C(7) C(8) -179.8(13) yes
C(7) C(8) C(9) C(10) -175.9(13) yes
C(8) C(9) C(10) C(11) 178.2(12) yes
C(13) C(12) C(11) C(15) 179.20(10) yes
C(16) O(3) C(12) C(11) -178.7(9) yes
O(3) C(12) C(11) C(15) -1.0(7) yes
O(2) N C(1) C(2) -10.5(8) yes
O(1) N C(1) C(2) 171.3(12) yes
N C(1) C(2) C(3) 179.8(12) yes
C(2) C(3) C(4) C(7) -179.4(11) yes
C(4) C(7) C(8) C(9) -179.1(15) yes
C(6) C(5) C(4) C(7) 179.7(12) yes
C(7) C(8) C(9) C(14) 4.8(9) yes
C(8) C(9) C(14) C(13) -178.9(12) yes
C(15) C(11) C(10) C(9) -178.5(13) yes
C(16) O(3) C(12) C(13) 1.0(7) yes
